data_2001063
loop_
_publ_author_name
'Grigsby, W. J.'
'Nicholson, B. K.'

_publ_section_title
;
 Structure of
 <i>trans</i>-di-\m-chloro-dichlorobis(triphenylphosphite)dipalladium
;
_journal_issue 2
_journal_name_full 'Acta Crystallographica Section C'
_journal_page_first 362
_journal_page_last 364
_journal_paper_doi 10.1107/S0108270191009885
_journal_volume 48
_journal_year 1992
_chemical_formula_sum 'C36 H30 Cl4 O6 P2 Pd2'
_chemical_formula_weight 975.19
_symmetry_cell_setting monoclinic
_symmetry_space_group_name_Hall '-P 2ybc'
_symmetry_space_group_name_H-M 'P 1 21/c 1'
_cell_angle_alpha 90
_cell_angle_beta 112.040(10)
_cell_angle_gamma 90
_cell_formula_units_Z 2
_cell_length_a 10.034(2)
_cell_length_b 16.278(2)
_cell_length_c 13.129(2)
_cell_volume 1987.7(6)
_diffrn_radiation_type Mo
_diffrn_radiation_wavelength 0.71073
_exptl_absorpt_coefficient_mu 1.277
_exptl_crystal_density_diffrn 1.63
_exptl_crystal_F_000 968
_cod_data_source_file al0489.cif
_cod_data_source_block al0489a
_cod_original_cell_volume 1987.5(5)
_cod_database_code 2001063

loop_
_atom_site_label
_atom_site_fract_x
_atom_site_fract_y
_atom_site_fract_z
_atom_site_U_iso_or_equiv
Pd(1) .64793(8) .03379(4) 1.11214(5) .065
P(1) .7953(3) -.0114(2) 1.2713(2) .073
Cl(1) .4780(2) .08760(10) .9417(2) .075
Cl(2) .7696(3) .1543(2) 1.1568(2) .113
O(1) .7655(7) -.1046(4) 1.2774(5) .088
O(2) .7866(7) .0327(4) 1.3757(5) .087
O(3) .9633(7) -.0009(4) 1.3063(5) .078
C(11) .7120(10) -.2288(7) 1.3417(9) .114
C(12) .728(2) -.2874(9) 1.4190(10) .144
C(13) .832(2) -.2760(9) 1.5230(10) .134
C(14) .9120(10) -.2051(9) 1.5494(9) .106
C(15) .8940(10) -.1450(6) 1.4693(8) .085
C(16) .7950(10) -.1612(6) 1.3675(8) .077
C(21) .672(2) .1430(8) 1.4245(9) .104
C(22) .558(2) .1763(9) 1.4430(10) .127
C(23) .438(2) .1310(10) 1.4150(10) .131
C(24) .428(2) .0560(10) 1.3720(10) .139
C(25) .541(2) .0226(8) 1.3562(9) .110
C(26) .6630(10) .0662(7) 1.3844(7) .071
C(31) 1.1050(10) -.1099(8) 1.2800(10) .103
C(32) 1.192(2) -.1420(8) 1.2290(10) .123
C(33) 1.213(2) -.1000(10) 1.1500(10) .121
C(34) 1.154(2) -.0230(10) 1.1210(10) .132
C(35) 1.066(2) .0104(8) 1.1710(10) .119
C(36) 1.0410(10) -.0356(8) 1.2480(8) .077
H(11) .6410(10) -.2355(7) 1.2689(9) ?
H(12) .669(2) -.3358(9) 1.4020(10) ?
H(13) .848(2) -.3181(9) 1.5780(10) ?
H(14) .9800(10) -.1968(9) 1.6228(9) ?
H(15) .9490(10) -.0951(6) 1.4851(8) ?
H(21) .758(2) .1746(8) 1.4398(9) ?
H(22) .564(2) .2301(9) 1.4740(10) ?
H(23) .357(2) .1530(10) 1.4280(10) ?
H(24) .340(2) .0260(10) 1.3520(10) ?
H(25) .535(2) -.0314(8) 1.3251(9) ?
H(31) 1.0890(10) -.1400(8) 1.3370(10) ?
H(32) 1.236(2) -.1947(8) 1.2510(10) ?
H(33) 1.270(2) -.1230(10) 1.1130(10) ?
H(34) 1.175(2) .0080(10) 1.0660(10) ?
H(35) 1.023(2) .0639(8) 1.1520(10) ?

loop_
_geom_bond_atom_site_label_1
_geom_bond_atom_site_label_2
_geom_bond_distance
Pd(1) P(1) 2.187(3)
Pd(1) Cl(1) 2.413(2)
Pd(1) Cl(2) 2.269(3)
P(1) O(1) 1.553(7)
P(1) O(2) 1.578(6)
P(1) O(3) 1.582(7)
O(1) C(16) 1.440(10)
O(2) C(26) 1.390(10)
O(3) C(36) 1.400(10)
C(11) C(12) 1.350(10)
C(11) C(16) 1.350(10)
C(12) C(13) 1.39(2)
C(13) C(14) 1.38(2)
C(15) C(16) 1.360(10)
C(21) C(22) 1.37(2)
C(14) C(15) 1.400(10)
C(21) C(26) 1.350(10)
C(22) C(23) 1.34(2)
C(23) C(24) 1.33(2)
C(24) C(25) 1.34(2)
C(25) C(26) 1.350(10)
C(31) C(32) 1.38(2)
C(31) C(36) 1.360(10)
C(32) C(33) 1.33(2)
C(33) C(34) 1.37(2)
C(34) C(35) 1.40(2)
C(35) C(36) 1.35(2)
